data_2217798
loop_
_publ_author_name
'He, Quan'
'Jennings, Michael C.'
'Rohani, Sohrab'
'Zhu, Jesse'
'Gomaa, Hassan'

_publ_section_title
;
 (<i>R</i>)-1-Phenylethanaminium (<i>S</i>)-4-chloromandelate
;
_journal_coeditor_code LH2591
_journal_issue 3
_journal_name_full 'Acta Crystallographica Section E'
_journal_page_first o559
_journal_paper_doi 10.1107/S1600536808003516
_journal_volume 64
_journal_year 2008
_chemical_formula_iupac 'C8 H12 N +, C8 H6 Cl O3 -'
_chemical_formula_moiety 'C8 H12 N +, C8 H6 Cl O3 -'
_chemical_formula_sum 'C16 H18 Cl N O3'
_chemical_formula_weight 307.76
_chemical_name_systematic
;
(<i>R</i>)-1-Phenylethanaminium (<i>S</i>)-4-chloromandelate
;
_space_group_IT_number 4
_symmetry_cell_setting monoclinic
_symmetry_space_group_name_Hall 'P 2yb'
_symmetry_space_group_name_H-M 'P 1 21 1'
_atom_sites_solution_hydrogens geom
_atom_sites_solution_primary direct
_atom_sites_solution_secondary difmap
_audit_creation_method SHELXL-97
_cell_angle_alpha 90.00
_cell_angle_beta 96.831(4)
_cell_angle_gamma 90.00
_cell_formula_units_Z 2
_cell_length_a 10.4091(7)
_cell_length_b 5.7635(4)
_cell_length_c 13.2544(10)
_cell_measurement_reflns_used 11634
_cell_measurement_temperature 150(2)
_cell_measurement_theta_max 27.48
_cell_measurement_theta_min 2.04
_cell_volume 789.52(10)
_computing_cell_refinement 'DENZO-SMN (Otwinowski & Minor, 1997)'
_computing_data_collection 'COLLECT (Nonius, 1997)'
_computing_data_reduction 'DENZO-SMN (Otwinowski & Minor, 1997)'
_computing_molecular_graphics 'SHELXTL/PC (Sheldrick, 2008)'
_computing_publication_material 'SHELXTL/PC (Sheldrick, 2008)'
_computing_structure_refinement 'SHELXL97 (Sheldrick, 2008)'
_computing_structure_solution 'SHELXS97 (Sheldrick, 2008)'
_diffrn_ambient_temperature 150(2)
_diffrn_measured_fraction_theta_full 0.992
_diffrn_measured_fraction_theta_max 0.992
_diffrn_measurement_device_type 'Nonius KappaCCD'
_diffrn_measurement_method '\f scans, and \w scans with \k offsets'
_diffrn_radiation_monochromator graphite
_diffrn_radiation_source 'fine-focus sealed tube'
_diffrn_radiation_type MoK\a
_diffrn_radiation_wavelength 0.71073
_diffrn_reflns_av_R_equivalents 0.072
_diffrn_reflns_av_sigmaI/netI 0.0546
_diffrn_reflns_limit_h_max 13
_diffrn_reflns_limit_h_min -13
_diffrn_reflns_limit_k_max 7
_diffrn_reflns_limit_k_min -7
_diffrn_reflns_limit_l_max 17
_diffrn_reflns_limit_l_min -16
_diffrn_reflns_number 7943
_diffrn_reflns_theta_full 27.51
_diffrn_reflns_theta_max 27.51
_diffrn_reflns_theta_min 2.36
_diffrn_standards_number 0
_exptl_absorpt_coefficient_mu 0.251
_exptl_absorpt_correction_T_max 0.984
_exptl_absorpt_correction_T_min 0.787
_exptl_absorpt_correction_type multi-scan
_exptl_absorpt_process_details '(SORTAV; Blessing, 1995)'
_exptl_crystal_colour colourless
_exptl_crystal_density_diffrn 1.295
_exptl_crystal_density_method 'not measured'
_exptl_crystal_description plate
_exptl_crystal_F_000 324
_exptl_crystal_size_max 0.45
_exptl_crystal_size_mid 0.15
_exptl_crystal_size_min 0.08
_refine_diff_density_max 0.259
_refine_diff_density_min -0.298
_refine_ls_abs_structure_details 'Flack (1983), 1436 Fridel pairs'
_refine_ls_abs_structure_Flack -0.03(8)
_refine_ls_extinction_method none
_refine_ls_goodness_of_fit_ref 1.052
_refine_ls_hydrogen_treatment constr
_refine_ls_matrix_type full
_refine_ls_number_parameters 192
_refine_ls_number_reflns 3431
_refine_ls_number_restraints 1
_refine_ls_restrained_S_all 1.051
_refine_ls_R_factor_all 0.0578
_refine_ls_R_factor_gt 0.0444
_refine_ls_shift/su_max 0.000
_refine_ls_shift/su_mean 0.000
_refine_ls_structure_factor_coef Fsqd
_refine_ls_weighting_details 'calc w=1/[\s^2^(Fo^2^)+(0.0565P)^2^+0.1172P] where P=(Fo^2^+2Fc^2^)/3'
_refine_ls_weighting_scheme calc
_refine_ls_wR_factor_gt 0.1075
_refine_ls_wR_factor_ref 0.1153
_reflns_number_gt 2881
_reflns_number_total 3431
_reflns_threshold_expression I>2\s(I)
_cod_data_source_file lh2591.cif
_cod_data_source_block I
_cod_original_sg_symbol_H-M 'P 21'
_cod_database_code 2217798
_cod_database_fobs_code 2217798

loop_
_symmetry_equiv_pos_as_xyz
'x, y, z'
'-x, y+1/2, -z'

loop_
_atom_site_type_symbol
_atom_site_label
_atom_site_fract_x
_atom_site_fract_y
_atom_site_fract_z
_atom_site_U_iso_or_equiv
_atom_site_adp_type
_atom_site_calc_flag
_atom_site_refinement_flags
_atom_site_occupancy
Cl Cl1 0.62566(7) 0.61666(16) 1.01588(5) 0.0611(3) Uani d . 1
C C2 0.6271(2) 0.5894(5) 0.88508(17) 0.0393(6) Uani d . 1
C C3 0.5788(3) 0.7663(5) 0.82206(19) 0.0435(6) Uani d . 1
H H3A 0.5408 0.8990 0.8490 0.052 Uiso calc R 1
C C4 0.5863(2) 0.7484(4) 0.71887(18) 0.0368(5) Uani d . 1
H H4A 0.5529 0.8702 0.6751 0.044 Uiso calc R 1
C C5 0.64141(18) 0.5567(4) 0.67818(16) 0.0260(4) Uani d . 1
C C6 0.6887(2) 0.3804(4) 0.74326(19) 0.0359(5) Uani d . 1
H H6A 0.7267 0.2473 0.7165 0.043 Uiso calc R 1
C C7 0.6815(2) 0.3952(5) 0.84688(19) 0.0422(6) Uani d . 1
H H7A 0.7137 0.2730 0.8909 0.051 Uiso calc R 1
C C8 0.64285(18) 0.5435(3) 0.56394(15) 0.0246(4) Uani d . 1
H H8A 0.6574 0.7033 0.5382 0.030 Uiso calc R 1
O O9 0.52152(12) 0.4619(3) 0.51580(11) 0.0287(3) Uani d . 1
H H9A 0.4701 0.5740 0.5053 0.043 Uiso calc R 1
C C10 0.74941(19) 0.3868(4) 0.53386(15) 0.0249(4) Uani d . 1
O O11 0.72224(14) 0.1839(3) 0.50678(13) 0.0345(4) Uani d . 1
O O12 0.86102(13) 0.4771(3) 0.53936(11) 0.0299(3) Uani d . 1
N N13 0.87681(16) -0.1239(3) 0.42117(14) 0.0269(4) Uani d . 1
H H13A 0.8657 -0.2587 0.4548 0.040 Uiso calc R 1
H H13B 0.8332 -0.0076 0.4487 0.040 Uiso calc R 1
H H13C 0.9625 -0.0885 0.4267 0.040 Uiso calc R 1
C C14 0.6876(2) -0.2471(5) 0.30409(19) 0.0395(6) Uani d . 1
H H14A 0.6898 -0.4075 0.3288 0.059 Uiso calc R 1
H H14B 0.6480 -0.2430 0.2332 0.059 Uiso calc R 1
H H14C 0.6366 -0.1517 0.3458 0.059 Uiso calc R 1
C C15 0.8256(2) -0.1521(4) 0.31099(16) 0.0296(5) Uani d . 1
H H15A 0.8223 0.0045 0.2783 0.035 Uiso calc R 1
C C16 0.91365(19) -0.3052(4) 0.25701(17) 0.0278(5) Uani d . 1
C C17 0.9388(2) -0.2491(4) 0.15998(17) 0.0348(5) Uani d . 1
H H17A 0.9041 -0.1103 0.1292 0.042 Uiso calc R 1
C C18 1.0142(2) -0.3926(5) 0.10662(18) 0.0425(6) Uani d . 1
H H18A 1.0293 -0.3536 0.0394 0.051 Uiso calc R 1
C C19 1.0672(2) -0.5923(5) 0.15193(19) 0.0400(6) Uani d . 1
H H19A 1.1194 -0.6903 0.1160 0.048 Uiso calc R 1
C C20 1.0443(2) -0.6496(4) 0.24955(19) 0.0376(6) Uani d . 1
H H20A 1.0815 -0.7859 0.2810 0.045 Uiso calc R 1
C C21 0.9671(2) -0.5080(4) 0.30114(17) 0.0325(5) Uani d . 1
H H21A 0.9502 -0.5495 0.3677 0.039 Uiso calc R 1

loop_
_atom_site_aniso_label
_atom_site_aniso_U_11
_atom_site_aniso_U_22
_atom_site_aniso_U_33
_atom_site_aniso_U_12
_atom_site_aniso_U_13
_atom_site_aniso_U_23
Cl1 0.0659(5) 0.0910(7) 0.0280(3) -0.0131(4) 0.0120(3) -0.0052(4)
C2 0.0348(12) 0.0566(15) 0.0273(11) -0.0126(12) 0.0076(9) -0.0033(12)
C3 0.0474(15) 0.0465(15) 0.0389(14) 0.0067(12) 0.0141(11) -0.0070(13)
C4 0.0438(13) 0.0333(12) 0.0342(12) 0.0085(11) 0.0089(10) -0.0005(10)
C5 0.0202(9) 0.0275(11) 0.0311(10) -0.0025(8) 0.0058(8) -0.0028(9)
C6 0.0376(12) 0.0329(11) 0.0383(13) 0.0040(10) 0.0094(10) 0.0050(11)
C7 0.0415(13) 0.0485(15) 0.0366(13) 0.0003(12) 0.0048(10) 0.0083(12)
C8 0.0202(9) 0.0239(10) 0.0299(11) -0.0023(8) 0.0035(8) -0.0004(8)
O9 0.0199(7) 0.0278(8) 0.0376(9) 0.0015(6) 0.0000(6) -0.0031(7)
C10 0.0223(9) 0.0273(11) 0.0256(10) 0.0011(8) 0.0052(8) 0.0004(9)
O11 0.0290(8) 0.0286(8) 0.0474(10) -0.0002(6) 0.0104(7) -0.0071(7)
O12 0.0208(7) 0.0323(8) 0.0373(8) -0.0001(6) 0.0067(6) 0.0026(7)
N13 0.0233(8) 0.0258(9) 0.0325(9) 0.0003(7) 0.0066(7) -0.0027(8)
C14 0.0272(11) 0.0549(15) 0.0361(13) 0.0034(11) 0.0029(9) -0.0099(12)
C15 0.0290(11) 0.0321(12) 0.0284(11) 0.0066(9) 0.0063(9) 0.0001(9)
C16 0.0226(10) 0.0298(11) 0.0314(11) -0.0001(8) 0.0051(8) -0.0043(9)
C17 0.0373(12) 0.0359(12) 0.0320(12) 0.0035(10) 0.0070(9) 0.0021(10)
C18 0.0429(13) 0.0526(16) 0.0344(12) 0.0052(12) 0.0145(10) -0.0043(12)
C19 0.0304(11) 0.0468(15) 0.0442(14) 0.0054(10) 0.0105(10) -0.0116(12)
C20 0.0338(12) 0.0358(13) 0.0432(14) 0.0078(10) 0.0040(10) -0.0038(11)
C21 0.0340(11) 0.0343(12) 0.0305(12) 0.0038(10) 0.0087(9) 0.0003(10)

loop_
_atom_type_symbol
_atom_type_description
_atom_type_scat_dispersion_real
_atom_type_scat_dispersion_imag
_atom_type_scat_source
C C 0.0033 0.0016 'International Tables Vol C Tables 4.2.6.8 and 6.1.1.4'
H H 0.0000 0.0000 'International Tables Vol C Tables 4.2.6.8 and 6.1.1.4'
N N 0.0061 0.0033 'International Tables Vol C Tables 4.2.6.8 and 6.1.1.4'
O O 0.0106 0.0060 'International Tables Vol C Tables 4.2.6.8 and 6.1.1.4'
Cl Cl 0.1484 0.1585 'International Tables Vol C Tables 4.2.6.8 and 6.1.1.4'

loop_
_geom_angle_atom_site_label_1
_geom_angle_atom_site_label_2
_geom_angle_atom_site_label_3
_geom_angle
C3 C2 C7 121.1(2)
C3 C2 Cl1 119.5(2)
C7 C2 Cl1 119.4(2)
C2 C3 C4 119.1(2)
C2 C3 H3A 120.5
C4 C3 H3A 120.5
C3 C4 C5 121.3(2)
C3 C4 H4A 119.3
C5 C4 H4A 119.3
C4 C5 C6 118.5(2)
C4 C5 C8 118.86(19)
C6 C5 C8 122.64(19)
C5 C6 C7 121.0(2)
C5 C6 H6A 119.5
C7 C6 H6A 119.5
C2 C7 C6 119.1(2)
C2 C7 H7A 120.4
C6 C7 H7A 120.4
O9 C8 C5 110.47(15)
O9 C8 C10 108.78(16)
C5 C8 C10 112.68(16)
O9 C8 H8A 108.3
C5 C8 H8A 108.3
C10 C8 H8A 108.3
C8 O9 H9A 109.5
O11 C10 O12 125.27(19)
O11 C10 C8 119.05(17)
O12 C10 C8 115.68(18)
C15 N13 H13A 109.5
C15 N13 H13B 109.5
H13A N13 H13B 109.5
C15 N13 H13C 109.5
H13A N13 H13C 109.5
H13B N13 H13C 109.5
C15 C14 H14A 109.5
C15 C14 H14B 109.5
H14A C14 H14B 109.5
C15 C14 H14C 109.5
H14A C14 H14C 109.5
H14B C14 H14C 109.5
N13 C15 C16 110.97(17)
N13 C15 C14 108.59(18)
C16 C15 C14 112.37(19)
N13 C15 H15A 108.3
C16 C15 H15A 108.3
C14 C15 H15A 108.3
C17 C16 C21 118.5(2)
C17 C16 C15 119.8(2)
C21 C16 C15 121.69(19)
C16 C17 C18 121.0(2)
C16 C17 H17A 119.5
C18 C17 H17A 119.5
C19 C18 C17 119.6(2)
C19 C18 H18A 120.2
C17 C18 H18A 120.2
C18 C19 C20 120.1(2)
C18 C19 H19A 120.0
C20 C19 H19A 120.0
C21 C20 C19 119.8(2)
C21 C20 H20A 120.1
C19 C20 H20A 120.1
C20 C21 C16 121.0(2)
C20 C21 H21A 119.5
C16 C21 H21A 119.5

loop_
_geom_bond_atom_site_label_1
_geom_bond_atom_site_label_2
_geom_bond_distance
Cl1 C2 1.743(2)
C2 C3 1.375(4)
C2 C7 1.378(4)
C3 C4 1.383(3)
C3 H3A 0.9500
C4 C5 1.384(3)
C4 H4A 0.9500
C5 C6 1.385(3)
C5 C8 1.518(3)
C6 C7 1.387(3)
C6 H6A 0.9500
C7 H7A 0.9500
C8 O9 1.425(2)
C8 C10 1.520(3)
C8 H8A 1.0000
O9 H9A 0.8400
C10 O11 1.246(3)
C10 O12 1.267(2)
N13 C15 1.503(3)
N13 H13A 0.9100
N13 H13B 0.9100
N13 H13C 0.9100
C14 C15 1.530(3)
C14 H14A 0.9800
C14 H14B 0.9800
C14 H14C 0.9800
C15 C16 1.512(3)
C15 H15A 1.0000
C16 C17 1.381(3)
C16 C21 1.393(3)
C17 C18 1.390(3)
C17 H17A 0.9500
C18 C19 1.382(4)
C18 H18A 0.9500
C19 C20 1.383(3)
C19 H19A 0.9500
C20 C21 1.382(3)
C20 H20A 0.9500
C21 H21A 0.9500

loop_
_geom_hbond_atom_site_label_D
_geom_hbond_atom_site_label_H
_geom_hbond_atom_site_label_A
_geom_hbond_site_symmetry_A
_geom_hbond_distance_DH
_geom_hbond_distance_HA
_geom_hbond_distance_DA
_geom_hbond_angle_DHA
O9 H9A O9 2_656 0.84 2.26 2.939(2) 139
O9 H9A O11 2_656 0.84 2.09 2.826(2) 146.3
N13 H13A O12 1_545 0.91 1.89 2.798(2) 171.8
N13 H13B O11 . 0.91 1.83 2.731(2) 169.0
N13 H13C O12 2_746 0.91 1.88 2.779(2) 170.7

loop_
_geom_torsion_atom_site_label_1
_geom_torsion_atom_site_label_2
_geom_torsion_atom_site_label_3
_geom_torsion_atom_site_label_4
_geom_torsion
C7 C2 C3 C4 -0.5(4)
Cl1 C2 C3 C4 176.8(2)
C2 C3 C4 C5 -0.1(4)
C3 C4 C5 C6 0.4(3)
C3 C4 C5 C8 178.0(2)
C4 C5 C6 C7 -0.2(3)
C8 C5 C6 C7 -177.7(2)
C3 C2 C7 C6 0.8(4)
Cl1 C2 C7 C6 -176.52(19)
C5 C6 C7 C2 -0.4(3)
C4 C5 C8 O9 -81.8(2)
C6 C5 C8 O9 95.7(2)
C4 C5 C8 C10 156.32(19)
C6 C5 C8 C10 -26.2(3)
O9 C8 C10 O11 -24.4(3)
C5 C8 C10 O11 98.5(2)
O9 C8 C10 O12 155.95(17)
C5 C8 C10 O12 -81.2(2)
N13 C15 C16 C17 -139.6(2)
C14 C15 C16 C17 98.6(2)
N13 C15 C16 C21 42.8(3)
C14 C15 C16 C21 -79.0(3)
C21 C16 C17 C18 0.9(3)
C15 C16 C17 C18 -176.8(2)
C16 C17 C18 C19 -1.3(4)
C17 C18 C19 C20 0.5(4)
C18 C19 C20 C21 0.8(3)
C19 C20 C21 C16 -1.2(3)
C17 C16 C21 C20 0.4(3)
C15 C16 C21 C20 178.1(2)

loop_
_cod_related_entry_id
_cod_related_entry_database
_cod_related_entry_code
1 ChemSpider 30655451
